data_6000159
loop_
_publ_author_name
'Mykhalenko, S. I.'
'Kuz'ma, Y. B.'

_publ_section_title
;
 The Tb-Re-B system: Phase equilibria and crystal structures
;
_journal_name_full 'Polish Journal of Chemistry'
_journal_page_first 163
_journal_page_last 171
_journal_volume 74
_journal_year 2000
_chemical_formula_sum 'B12 Re13 Tb8'
_space_group_name_H-M_alt 'R -3 m'
_cell_angle_alpha 90.000
_cell_angle_beta 90.000
_cell_angle_gamma 120.000
_cell_length_a 10.6233
_cell_length_b 10.6233
_cell_length_c 14.3180
_cell_volume 1399.37
_cod_database_code 6000159

loop_
_atom_site_label
_atom_site_fract_x
_atom_site_fract_y
_atom_site_fract_z
? ? ? ?
